data_1506304
loop_
_publ_author_name
'Zhao, Baowei'
'Lu, Xiyan'

_publ_section_title
;
 Cationic palladium(II)-catalyzed addition of arylboronic acids to
 nitriles. One-step synthesis of benzofurans from phenoxyacetonitriles.
;
_journal_issue 26
_journal_name_full 'Organic letters'
_journal_page_first 5987
_journal_page_last 5990
_journal_paper_doi 10.1021/ol062438v
_journal_volume 8
_journal_year 2006
_chemical_formula_sum 'C22 H18 F6 N4 O8 Pd2 S2'
_chemical_formula_weight 857.32
_chemical_name_systematic
; 
 ? 
;
_space_group_IT_number 2
_symmetry_cell_setting triclinic
_symmetry_space_group_name_Hall '-P 1'
_symmetry_space_group_name_H-M 'P -1'
_atom_sites_solution_hydrogens geom
_atom_sites_solution_primary direct
_atom_sites_solution_secondary difmap
_audit_creation_method SHELXL-97
_cell_angle_alpha 87.536(2)
_cell_angle_beta 84.658(2)
_cell_angle_gamma 74.544(2)
_cell_formula_units_Z 2
_cell_length_a 7.7003(9)
_cell_length_b 12.9161(15)
_cell_length_c 14.7630(17)
_cell_measurement_reflns_used 2558
_cell_measurement_temperature 293(2)
_cell_measurement_theta_max 50.341
_cell_measurement_theta_min 4.328
_cell_volume 1408.8(3)
_computing_cell_refinement 'Bruker SMART'
_computing_data_collection 'Bruker SMART'
_computing_data_reduction 'Bruker SHELXTL'
_computing_molecular_graphics 'Bruker SHELXTL'
_computing_publication_material 'Bruker SHELXTL'
_computing_structure_refinement 'SHELXL-97 (Sheldrick, 1997)'
_computing_structure_solution 'SHELXS-97 (Sheldrick, 1990)'
_diffrn_ambient_temperature 293(2)
_diffrn_measured_fraction_theta_full 0.971
_diffrn_measured_fraction_theta_max 0.971
_diffrn_measurement_device_type 'CCD area detector'
_diffrn_measurement_method 'phi and omega scans'
_diffrn_radiation_monochromator graphite
_diffrn_radiation_source 'fine-focus sealed tube'
_diffrn_radiation_type MoK\a
_diffrn_radiation_wavelength 0.71073
_diffrn_reflns_av_R_equivalents 0.0963
_diffrn_reflns_av_sigmaI/netI 0.1018
_diffrn_reflns_limit_h_max 8
_diffrn_reflns_limit_h_min -9
_diffrn_reflns_limit_k_max 16
_diffrn_reflns_limit_k_min -15
_diffrn_reflns_limit_l_max 18
_diffrn_reflns_limit_l_min -18
_diffrn_reflns_number 8380
_diffrn_reflns_theta_full 27.00
_diffrn_reflns_theta_max 27.00
_diffrn_reflns_theta_min 1.64
_exptl_absorpt_coefficient_mu 1.518
_exptl_absorpt_correction_T_max 1.00000
_exptl_absorpt_correction_T_min 0.56427
_exptl_absorpt_correction_type empirical
_exptl_crystal_colour yellow
_exptl_crystal_density_diffrn 2.021
_exptl_crystal_density_method 'not measured'
_exptl_crystal_description prismatic
_exptl_crystal_F_000 840
_exptl_crystal_size_max 0.508
_exptl_crystal_size_mid 0.172
_exptl_crystal_size_min 0.114
_refine_diff_density_max 1.684
_refine_diff_density_min -1.224
_refine_diff_density_rms 0.153
_refine_ls_extinction_method none
_refine_ls_goodness_of_fit_ref 0.910
_refine_ls_hydrogen_treatment mixed
_refine_ls_matrix_type full
_refine_ls_number_parameters 405
_refine_ls_number_reflns 5978
_refine_ls_number_restraints 0
_refine_ls_restrained_S_all 0.910
_refine_ls_R_factor_all 0.0716
_refine_ls_R_factor_gt 0.0526
_refine_ls_shift/su_max 0.002
_refine_ls_shift/su_mean 0.000
_refine_ls_structure_factor_coef Fsqd
_refine_ls_weighting_details 'calc w=1/[\s^2^(Fo^2^)+(0.0504P)^2^+0.0000P] where P=(Fo^2^+2Fc^2^)/3'
_refine_ls_weighting_scheme calc
_refine_ls_wR_factor_gt 0.1180
_refine_ls_wR_factor_ref 0.1255
_reflns_number_gt 4199
_reflns_number_total 5978
_reflns_threshold_expression >2sigma(I)
_cod_data_source_file ol062438vsi20061004_015005.cif
_cod_data_source_block cd2624
_cod_depositor_comments
;
The following automatic conversions were performed:

'_symmetry_cell_setting' value 'Triclinic' changed to 'triclinic'
according to /home/saulius/struct/CIF-dictionaries/cif_core.dic
dictionary named 'cif_core.dic' version 2.4.1 from 2010-06-29.

Automatic conversion script
Id: cif_fix_values 1715 2011-07-08 13:25:40Z adriana 
;
_cod_original_sg_symbol_H-M P-1
_cod_database_code 1506304

loop_
_symmetry_equiv_pos_as_xyz
'x, y, z'
'-x, -y, -z'

loop_
_atom_site_label
_atom_site_type_symbol
_atom_site_fract_x
_atom_site_fract_y
_atom_site_fract_z
_atom_site_U_iso_or_equiv
_atom_site_adp_type
_atom_site_occupancy
_atom_site_symmetry_multiplicity
_atom_site_calc_flag
_atom_site_refinement_flags
Pd1 Pd 0.27943(5) 0.50630(3) 1.02901(3) 0.03370(14) Uani 1 1 d .
Pd2 Pd 0.06275(5) 0.61361(3) 0.86920(3) 0.03530(14) Uani 1 1 d .
S1 S 0.2077(2) 0.15545(13) 0.86020(11) 0.0553(4) Uani 1 1 d .
S2 S 0.7189(3) 0.27005(17) 0.46705(12) 0.0676(5) Uani 1 1 d .
O1 O 0.2122(6) 0.4679(3) 0.9083(3) 0.0420(10) Uani 1 1 d .
O2 O 0.1489(6) 0.6542(3) 0.9843(3) 0.0423(10) Uani 1 1 d .
O3 O 0.1267(6) 0.2688(3) 0.8798(3) 0.0579(12) Uani 1 1 d .
O4 O 0.3979(7) 0.1216(5) 0.8669(4) 0.108(2) Uani 1 1 d .
O5 O 0.1060(10) 0.0885(5) 0.9016(4) 0.109(2) Uani 1 1 d .
O6 O 0.8401(11) 0.2788(8) 0.5299(5) 0.148(3) Uani 1 1 d .
O7 O 0.5377(8) 0.3294(6) 0.4867(4) 0.124(3) Uani 1 1 d .
O8 O 0.7804(8) 0.2716(6) 0.3741(4) 0.103(2) Uani 1 1 d .
N1 N 0.4173(6) 0.3621(4) 1.0725(3) 0.0393(11) Uani 1 1 d .
N2 N 0.3576(6) 0.5498(4) 1.1427(3) 0.0390(11) Uani 1 1 d .
N3 N -0.0170(6) 0.5768(4) 0.7528(3) 0.0401(11) Uani 1 1 d .
N4 N -0.0662(6) 0.7606(4) 0.8279(3) 0.0427(11) Uani 1 1 d .
F1 F 0.2608(8) 0.0502(4) 0.7108(3) 0.1116(19) Uani 1 1 d .
F2 F 0.0176(8) 0.1749(5) 0.7217(4) 0.123(2) Uani 1 1 d .
F3 F 0.2636(9) 0.2138(5) 0.6927(3) 0.123(2) Uani 1 1 d .
F4 F 0.6585(16) 0.1195(8) 0.5714(6) 0.155(6) Uani 1 1 d .
F5 F 0.8421(14) 0.0634(6) 0.4630(7) 0.150(5) Uani 1 1 d .
F6 F 0.5751(10) 0.1211(6) 0.4308(6) 0.178(3) Uani 1 1 d .
C1 C 0.4448(8) 0.2694(5) 1.0283(4) 0.0447(14) Uani 1 1 d .
H1 H 0.3967 0.2703 0.9727 0.054 Uiso 1 1 calc R
C2 C 0.5405(8) 0.1750(5) 1.0630(5) 0.0553(17) Uani 1 1 d .
H2 H 0.5603 0.1121 1.0306 0.066 Uiso 1 1 calc R
C3 C 0.6087(8) 0.1724(5) 1.1466(5) 0.0558(17) Uani 1 1 d .
H3 H 0.6717 0.1077 1.1719 0.067 Uiso 1 1 calc R
C4 C 0.5818(8) 0.2677(5) 1.1919(4) 0.0482(15) Uani 1 1 d .
H4 H 0.6280 0.2679 1.2479 0.058 Uiso 1 1 calc R
C5 C 0.4872(7) 0.3611(5) 1.1539(4) 0.0374(13) Uani 1 1 d .
C6 C 0.4536(7) 0.4684(5) 1.1923(4) 0.0368(13) Uani 1 1 d .
C7 C 0.5179(8) 0.4875(6) 1.2727(4) 0.0482(15) Uani 1 1 d .
H7 H 0.5829 0.4305 1.3068 0.058 Uiso 1 1 calc R
C8 C 0.4851(9) 0.5909(6) 1.3017(4) 0.0557(17) Uani 1 1 d .
H8 H 0.5268 0.6047 1.3559 0.067 Uiso 1 1 calc R
C9 C 0.3900(9) 0.6737(6) 1.2499(4) 0.0588(18) Uani 1 1 d .
H9 H 0.3684 0.7445 1.2679 0.071 Uiso 1 1 calc R
C10 C 0.3270(8) 0.6508(5) 1.1711(4) 0.0475(15) Uani 1 1 d .
H10 H 0.2613 0.7070 1.1365 0.057 Uiso 1 1 calc R
C11 C 0.0181(8) 0.4776(5) 0.7190(4) 0.0469(15) Uani 1 1 d .
H11 H 0.0906 0.4203 0.7498 0.056 Uiso 1 1 calc R
C12 C -0.0491(8) 0.4584(6) 0.6411(4) 0.0528(16) Uani 1 1 d .
H12 H -0.0249 0.3889 0.6197 0.063 Uiso 1 1 calc R
C13 C -0.1534(9) 0.5437(6) 0.5948(4) 0.0548(17) Uani 1 1 d .
H13 H -0.2023 0.5325 0.5419 0.066 Uiso 1 1 calc R
C14 C -0.1842(8) 0.6443(6) 0.6270(4) 0.0527(16) Uani 1 1 d .
H14 H -0.2521 0.7024 0.5951 0.063 Uiso 1 1 calc R
C15 C -0.1159(7) 0.6615(5) 0.7066(4) 0.0389(13) Uani 1 1 d .
C16 C -0.1391(7) 0.7668(5) 0.7474(4) 0.0421(14) Uani 1 1 d .
C17 C -0.2258(9) 0.8642(5) 0.7113(5) 0.0570(17) Uani 1 1 d .
H17 H -0.2744 0.8677 0.6555 0.068 Uiso 1 1 calc R
C18 C -0.2411(10) 0.9561(6) 0.7571(5) 0.068(2) Uani 1 1 d .
H18 H -0.3019 1.0224 0.7337 0.082 Uiso 1 1 calc R
C19 C -0.1646(9) 0.9490(5) 0.8389(5) 0.0610(18) Uani 1 1 d .
H19 H -0.1725 1.0111 0.8706 0.073 Uiso 1 1 calc R
C20 C -0.0781(8) 0.8519(5) 0.8732(4) 0.0508(16) Uani 1 1 d .
H20 H -0.0265 0.8478 0.9282 0.061 Uiso 1 1 calc R
C21 C 0.1865(12) 0.1467(6) 0.7402(5) 0.068(2) Uani 1 1 d .
C22 C 0.7024(19) 0.1334(11) 0.4847(9) 0.125(4) Uani 1 1 d .
H5 H 0.056(8) 0.670(6) 1.017(4) 0.06(2) Uiso 1 1 d .
H6 H 0.153(8) 0.428(5) 0.938(4) 0.05(2) Uiso 1 1 d .

loop_
_atom_site_aniso_label
_atom_site_aniso_U_11
_atom_site_aniso_U_22
_atom_site_aniso_U_33
_atom_site_aniso_U_23
_atom_site_aniso_U_13
_atom_site_aniso_U_12
Pd1 0.0363(3) 0.0311(2) 0.0295(2) -0.00196(17) 0.00055(18) -0.00244(18)
Pd2 0.0383(3) 0.0330(2) 0.0298(2) -0.00032(17) 0.00033(18) -0.00230(19)
S1 0.0730(12) 0.0379(9) 0.0493(9) -0.0127(7) -0.0077(8) -0.0022(8)
S2 0.0827(14) 0.0701(13) 0.0462(10) -0.0044(9) -0.0157(9) -0.0095(11)
O1 0.047(2) 0.041(2) 0.037(2) 0.0007(18) -0.0109(19) -0.005(2)
O2 0.048(3) 0.033(2) 0.040(2) -0.0027(18) -0.008(2) 0.0014(19)
O3 0.067(3) 0.037(2) 0.061(3) -0.018(2) 0.001(2) 0.001(2)
O4 0.085(4) 0.105(5) 0.109(5) -0.053(4) -0.045(3) 0.040(3)
O5 0.189(7) 0.081(4) 0.071(4) -0.006(3) 0.016(4) -0.070(5)
O6 0.165(7) 0.213(9) 0.101(5) -0.019(6) -0.055(5) -0.093(7)
O7 0.109(5) 0.128(6) 0.098(5) -0.028(4) -0.014(4) 0.036(4)
O8 0.108(4) 0.147(7) 0.053(3) 0.020(4) -0.002(3) -0.033(4)
N1 0.031(2) 0.041(3) 0.042(3) -0.006(2) -0.002(2) -0.002(2)
N2 0.039(3) 0.038(3) 0.038(3) -0.004(2) -0.004(2) -0.006(2)
N3 0.037(3) 0.038(3) 0.042(3) 0.000(2) -0.002(2) -0.005(2)
N4 0.039(3) 0.045(3) 0.037(3) -0.002(2) 0.000(2) 0.000(2)
F1 0.189(5) 0.060(3) 0.061(3) -0.029(2) -0.023(3) 0.018(3)
F2 0.112(4) 0.147(6) 0.094(4) -0.029(4) -0.052(3) 0.013(4)
F3 0.192(6) 0.092(4) 0.075(3) -0.003(3) 0.035(4) -0.036(4)
F4 0.431(16) 0.201(10) 0.143(8) 0.096(7) -0.001(9) -0.127(11)
F5 0.252(9) 0.085(5) 0.271(11) -0.040(6) -0.095(8) 0.079(6)
F6 0.175(7) 0.143(7) 0.237(9) -0.016(6) -0.055(6) -0.063(6)
C1 0.045(3) 0.038(3) 0.050(4) -0.006(3) -0.003(3) -0.008(3)
C2 0.051(4) 0.037(4) 0.073(5) -0.009(3) 0.000(3) -0.003(3)
C3 0.051(4) 0.043(4) 0.064(4) 0.009(3) 0.000(3) 0.001(3)
C4 0.050(4) 0.055(4) 0.035(3) 0.009(3) -0.003(3) -0.007(3)
C5 0.032(3) 0.042(3) 0.033(3) 0.002(2) 0.006(2) -0.005(3)
C6 0.032(3) 0.039(3) 0.038(3) 0.004(2) 0.002(2) -0.009(3)
C7 0.044(3) 0.062(4) 0.036(3) 0.000(3) -0.004(3) -0.009(3)
C8 0.061(4) 0.068(5) 0.038(3) -0.009(3) -0.003(3) -0.016(4)
C9 0.066(4) 0.053(4) 0.057(4) -0.017(3) -0.007(3) -0.012(4)
C10 0.054(4) 0.042(4) 0.044(3) -0.007(3) -0.004(3) -0.008(3)
C11 0.053(4) 0.044(4) 0.041(3) -0.002(3) -0.001(3) -0.009(3)
C12 0.055(4) 0.058(4) 0.042(3) -0.010(3) 0.002(3) -0.010(3)
C13 0.057(4) 0.071(5) 0.037(3) -0.007(3) -0.003(3) -0.017(4)
C14 0.047(4) 0.064(5) 0.041(3) 0.005(3) -0.007(3) -0.003(3)
C15 0.035(3) 0.041(3) 0.036(3) 0.006(2) 0.000(2) -0.006(3)
C16 0.032(3) 0.049(4) 0.041(3) 0.002(3) 0.002(2) -0.005(3)
C17 0.065(4) 0.045(4) 0.057(4) 0.010(3) -0.014(3) -0.006(3)
C18 0.075(5) 0.045(4) 0.080(5) 0.014(4) -0.018(4) -0.007(4)
C19 0.068(5) 0.035(4) 0.079(5) -0.003(3) -0.005(4) -0.011(3)
C20 0.053(4) 0.041(4) 0.056(4) -0.004(3) -0.004(3) -0.008(3)
C21 0.094(6) 0.051(4) 0.051(4) -0.012(3) -0.007(4) -0.001(4)
C22 0.147(11) 0.126(11) 0.105(9) 0.007(8) -0.039(8) -0.035(9)

loop_
_atom_type_symbol
_atom_type_description
_atom_type_scat_dispersion_real
_atom_type_scat_dispersion_imag
_atom_type_scat_source
C C 0.0033 0.0016 'International Tables Vol C Tables 4.2.6.8 and 6.1.1.4'
H H 0.0000 0.0000 'International Tables Vol C Tables 4.2.6.8 and 6.1.1.4'
N N 0.0061 0.0033 'International Tables Vol C Tables 4.2.6.8 and 6.1.1.4'
O O 0.0106 0.0060 'International Tables Vol C Tables 4.2.6.8 and 6.1.1.4'
S S 0.1246 0.1234 'International Tables Vol C Tables 4.2.6.8 and 6.1.1.4'
F F 0.0171 0.0103 'International Tables Vol C Tables 4.2.6.8 and 6.1.1.4'
Pd Pd -0.9988 1.0072 'International Tables Vol C Tables 4.2.6.8 and 6.1.1.4'

loop_
_geom_angle_atom_site_label_1
_geom_angle_atom_site_label_2
_geom_angle_atom_site_label_3
_geom_angle
N2 Pd1 N1 81.09(19)
N2 Pd1 O1 175.77(19)
N1 Pd1 O1 100.48(18)
N2 Pd1 O2 97.96(18)
N1 Pd1 O2 177.74(18)
O1 Pd1 O2 80.33(16)
N2 Pd1 Pd2 138.22(14)
N1 Pd1 Pd2 140.68(13)
O1 Pd1 Pd2 40.26(12)
O2 Pd1 Pd2 40.27(11)
N2 Pd1 H6 160.9(17)
N1 Pd1 H6 89.1(18)
O1 Pd1 H6 23.3(16)
O2 Pd1 H6 92.4(18)
Pd2 Pd1 H6 53.8(18)
N4 Pd2 N3 80.78(19)
N4 Pd2 O2 98.19(18)
N3 Pd2 O2 177.86(18)
N4 Pd2 O1 175.40(18)
N3 Pd2 O1 100.44(18)
O2 Pd2 O1 80.43(16)
N4 Pd2 Pd1 138.55(14)
N3 Pd2 Pd1 140.65(14)
O2 Pd2 Pd1 40.36(11)
O1 Pd2 Pd1 40.28(11)
O5 S1 O4 116.6(5)
O5 S1 O3 112.7(3)
O4 S1 O3 114.0(3)
O5 S1 C21 104.0(4)
O4 S1 C21 103.5(4)
O3 S1 C21 103.9(3)
O6 S2 O8 116.8(4)
O6 S2 O7 115.7(5)
O8 S2 O7 114.0(4)
O6 S2 C22 103.1(6)
O8 S2 C22 102.3(5)
O7 S2 C22 101.8(6)
Pd2 O1 Pd1 99.46(17)
Pd2 O1 H6 116(4)
Pd1 O1 H6 88(4)
Pd2 O2 Pd1 99.37(18)
Pd2 O2 H5 102(5)
Pd1 O2 H5 104(5)
C1 N1 C5 119.4(5)
C1 N1 Pd1 125.5(4)
C5 N1 Pd1 115.1(4)
C10 N2 C6 119.2(5)
C10 N2 Pd1 125.9(4)
C6 N2 Pd1 114.9(4)
C11 N3 C15 119.5(5)
C11 N3 Pd2 125.7(4)
C15 N3 Pd2 114.7(4)
C16 N4 C20 119.7(5)
C16 N4 Pd2 115.9(4)
C20 N4 Pd2 124.4(4)
N1 C1 C2 121.6(6)
N1 C1 H1 119.2
C2 C1 H1 119.2
C1 C2 C3 119.7(6)
C1 C2 H2 120.2
C3 C2 H2 120.2
C2 C3 C4 118.9(6)
C2 C3 H3 120.6
C4 C3 H3 120.6
C5 C4 C3 119.5(6)
C5 C4 H4 120.3
C3 C4 H4 120.3
N1 C5 C4 121.0(6)
N1 C5 C6 113.4(5)
C4 C5 C6 125.5(5)
N2 C6 C7 120.9(6)
N2 C6 C5 115.4(5)
C7 C6 C5 123.7(5)
C8 C7 C6 119.6(6)
C8 C7 H7 120.2
C6 C7 H7 120.2
C7 C8 C9 119.2(6)
C7 C8 H8 120.4
C9 C8 H8 120.4
C8 C9 C10 119.1(6)
C8 C9 H9 120.4
C10 C9 H9 120.4
N2 C10 C9 122.0(6)
N2 C10 H10 119.0
C9 C10 H10 119.0
N3 C11 C12 122.2(6)
N3 C11 H11 118.9
C12 C11 H11 118.9
C11 C12 C13 118.7(6)
C11 C12 H12 120.6
C13 C12 H12 120.6
C14 C13 C12 119.3(6)
C14 C13 H13 120.4
C12 C13 H13 120.4
C13 C14 C15 120.9(6)
C13 C14 H14 119.6
C15 C14 H14 119.6
N3 C15 C14 119.4(6)
N3 C15 C16 115.1(5)
C14 C15 C16 125.5(5)
N4 C16 C17 120.7(6)
N4 C16 C15 113.4(5)
C17 C16 C15 125.9(6)
C18 C17 C16 120.0(7)
C18 C17 H17 120.0
C16 C17 H17 120.0
C17 C18 C19 119.0(7)
C17 C18 H18 120.5
C19 C18 H18 120.5
C20 C19 C18 120.1(7)
C20 C19 H19 119.9
C18 C19 H19 119.9
C19 C20 N4 120.5(6)
C19 C20 H20 119.7
N4 C20 H20 119.7
F1 C21 F2 108.8(7)
F1 C21 F3 108.4(7)
F2 C21 F3 105.5(7)
F1 C21 S1 111.6(5)
F2 C21 S1 111.7(6)
F3 C21 S1 110.7(6)
F5 C22 F4 107.7(12)
F5 C22 F6 106.7(12)
F4 C22 F6 112.8(12)
F5 C22 S2 115.0(11)
F4 C22 S2 108.1(10)
F6 C22 S2 106.6(8)

loop_
_geom_bond_atom_site_label_1
_geom_bond_atom_site_label_2
_geom_bond_distance
Pd1 N2 1.986(4)
Pd1 N1 1.994(5)
Pd1 O1 2.019(4)
Pd1 O2 2.022(4)
Pd1 Pd2 3.0807(6)
Pd1 H6 2.16(6)
Pd2 N4 1.992(5)
Pd2 N3 1.995(5)
Pd2 O2 2.018(4)
Pd2 O1 2.018(4)
S1 O5 1.401(5)
S1 O4 1.424(5)
S1 O3 1.461(4)
S1 C21 1.806(7)
S2 O6 1.404(6)
S2 O8 1.410(5)
S2 O7 1.411(6)
S2 C22 1.810(14)
O1 H6 0.85(6)
O2 H5 0.81(6)
N1 C1 1.346(7)
N1 C5 1.360(7)
N2 C10 1.341(7)
N2 C6 1.345(7)
N3 C11 1.345(7)
N3 C15 1.353(7)
N4 C16 1.351(7)
N4 C20 1.360(8)
F1 C21 1.299(8)
F2 C21 1.305(9)
F3 C21 1.319(9)
F4 C22 1.310(13)
F5 C22 1.233(13)
F6 C22 1.363(12)
C1 C2 1.353(9)
C1 H1 0.9300
C2 C3 1.382(9)
C2 H2 0.9300
C3 C4 1.384(9)
C3 H3 0.9300
C4 C5 1.360(8)
C4 H4 0.9300
C5 C6 1.469(8)
C6 C7 1.383(8)
C7 C8 1.371(9)
C7 H7 0.9300
C8 C9 1.372(9)
C8 H8 0.9300
C9 C10 1.373(8)
C9 H9 0.9300
C10 H10 0.9300
C11 C12 1.362(8)
C11 H11 0.9300
C12 C13 1.376(9)
C12 H12 0.9300
C13 C14 1.356(9)
C13 H13 0.9300
C14 C15 1.381(8)
C14 H14 0.9300
C15 C16 1.471(8)
C16 C17 1.368(8)
C17 C18 1.364(9)
C17 H17 0.9300
C18 C19 1.381(9)
C18 H18 0.9300
C19 C20 1.354(9)
C19 H19 0.9300
C20 H20 0.9300

loop_
_geom_hbond_atom_site_label_D
_geom_hbond_atom_site_label_H
_geom_hbond_atom_site_label_A
_geom_hbond_distance_DH
_geom_hbond_distance_HA
_geom_hbond_distance_DA
_geom_hbond_angle_DHA
_geom_hbond_site_symmetry_A
C4 H4 O8 0.93 2.30 3.224(8) 171.5 1_556
C7 H7 O8 0.93 2.44 3.362(9) 171.1 1_556
C12 H12 O6 0.93 2.46 3.232(10) 140.2 1_455
C11 H11 O3 0.93 2.66 3.496(8) 150.0 .
C1 H1 O3 0.93 2.60 3.438(7) 150.1 .
C1 H1 O4 0.93 2.52 3.221(8) 131.9 .
O2 H5 O3 0.81(6) 2.01(6) 2.788(6) 161(6) 2_567
O1 H6 O3 0.85(6) 2.33(6) 2.876(6) 122(5) .

loop_
_geom_torsion_atom_site_label_1
_geom_torsion_atom_site_label_2
_geom_torsion_atom_site_label_3
_geom_torsion_atom_site_label_4
_geom_torsion
N2 Pd1 Pd2 N4 0.8(3)
N1 Pd1 Pd2 N4 -177.4(3)
O1 Pd1 Pd2 N4 -173.2(3)
O2 Pd1 Pd2 N4 -0.6(3)
N2 Pd1 Pd2 N3 178.5(3)
N1 Pd1 Pd2 N3 0.3(3)
O1 Pd1 Pd2 N3 4.5(3)
O2 Pd1 Pd2 N3 177.1(3)
N2 Pd1 Pd2 O2 1.4(3)
N1 Pd1 Pd2 O2 -176.8(3)
O1 Pd1 Pd2 O2 -172.6(3)
N2 Pd1 Pd2 O1 174.0(3)
N1 Pd1 Pd2 O1 -4.2(3)
O2 Pd1 Pd2 O1 172.6(3)
N4 Pd2 O1 Pd1 78(2)
N3 Pd2 O1 Pd1 -177.12(18)
O2 Pd2 O1 Pd1 4.87(18)
N2 Pd1 O1 Pd2 -71(2)
N1 Pd1 O1 Pd2 177.29(18)
O2 Pd1 O1 Pd2 -4.86(18)
N4 Pd2 O2 Pd1 179.58(19)
N3 Pd2 O2 Pd1 -119(5)
O1 Pd2 O2 Pd1 -4.86(18)
N2 Pd1 O2 Pd2 -179.06(18)
N1 Pd1 O2 Pd2 116(4)
O1 Pd1 O2 Pd2 4.86(18)
N2 Pd1 N1 C1 -177.7(5)
O1 Pd1 N1 C1 -1.6(5)
O2 Pd1 N1 C1 -112(4)
Pd2 Pd1 N1 C1 1.1(6)
N2 Pd1 N1 C5 2.4(4)
O1 Pd1 N1 C5 178.4(4)
O2 Pd1 N1 C5 68(4)
Pd2 Pd1 N1 C5 -178.9(3)
N1 Pd1 N2 C10 176.4(5)
O1 Pd1 N2 C10 64(2)
O2 Pd1 N2 C10 -1.6(5)
Pd2 Pd1 N2 C10 -2.5(6)
N1 Pd1 N2 C6 -1.7(4)
O1 Pd1 N2 C6 -114(2)
O2 Pd1 N2 C6 -179.6(4)
Pd2 Pd1 N2 C6 179.5(3)
N4 Pd2 N3 C11 179.1(5)
O2 Pd2 N3 C11 118(5)
O1 Pd2 N3 C11 3.6(5)
Pd1 Pd2 N3 C11 0.6(6)
N4 Pd2 N3 C15 -1.5(4)
O2 Pd2 N3 C15 -63(5)
O1 Pd2 N3 C15 -177.0(4)
Pd1 Pd2 N3 C15 -180.0(3)
N3 Pd2 N4 C16 -0.7(4)
O2 Pd2 N4 C16 177.4(4)
O1 Pd2 N4 C16 105(2)
Pd1 Pd2 N4 C16 177.8(3)
N3 Pd2 N4 C20 -178.2(5)
O2 Pd2 N4 C20 -0.1(5)
O1 Pd2 N4 C20 -72(2)
Pd1 Pd2 N4 C20 0.4(6)
C5 N1 C1 C2 -0.1(9)
Pd1 N1 C1 C2 179.9(4)
N1 C1 C2 C3 1.5(10)
C1 C2 C3 C4 -1.9(10)
C2 C3 C4 C5 0.9(9)
C1 N1 C5 C4 -1.0(8)
Pd1 N1 C5 C4 179.0(4)
C1 N1 C5 C6 177.4(5)
Pd1 N1 C5 C6 -2.6(6)
C3 C4 C5 N1 0.6(9)
C3 C4 C5 C6 -177.7(5)
C10 N2 C6 C7 1.2(8)
Pd1 N2 C6 C7 179.4(4)
C10 N2 C6 C5 -177.4(5)
Pd1 N2 C6 C5 0.8(6)
N1 C5 C6 N2 1.2(7)
C4 C5 C6 N2 179.5(5)
N1 C5 C6 C7 -177.4(5)
C4 C5 C6 C7 0.9(9)
N2 C6 C7 C8 -0.8(9)
C5 C6 C7 C8 177.7(5)
C6 C7 C8 C9 -0.5(10)
C7 C8 C9 C10 1.2(10)
C6 N2 C10 C9 -0.5(9)
Pd1 N2 C10 C9 -178.4(5)
C8 C9 C10 N2 -0.8(10)
C15 N3 C11 C12 -2.8(9)
Pd2 N3 C11 C12 176.6(4)
N3 C11 C12 C13 1.3(10)
C11 C12 C13 C14 0.9(10)
C12 C13 C14 C15 -1.6(10)
C11 N3 C15 C14 2.1(8)
Pd2 N3 C15 C14 -177.4(4)
C11 N3 C15 C16 -177.2(5)
Pd2 N3 C15 C16 3.3(6)
C13 C14 C15 N3 0.1(9)
C13 C14 C15 C16 179.3(6)
C20 N4 C16 C17 -0.4(9)
Pd2 N4 C16 C17 -178.0(5)
C20 N4 C16 C15 -179.8(5)
Pd2 N4 C16 C15 2.6(6)
N3 C15 C16 N4 -3.9(7)
C14 C15 C16 N4 176.9(5)
N3 C15 C16 C17 176.8(6)
C14 C15 C16 C17 -2.5(10)
N4 C16 C17 C18 -0.7(10)
C15 C16 C17 C18 178.6(6)
C16 C17 C18 C19 1.3(11)
C17 C18 C19 C20 -0.8(11)
C18 C19 C20 N4 -0.3(10)
C16 N4 C20 C19 0.9(9)
Pd2 N4 C20 C19 178.3(5)
O5 S1 C21 F1 -64.7(7)
O4 S1 C21 F1 57.7(8)
O3 S1 C21 F1 177.1(6)
O5 S1 C21 F2 57.3(7)
O4 S1 C21 F2 179.7(6)
O3 S1 C21 F2 -60.9(7)
O5 S1 C21 F3 174.5(6)
O4 S1 C21 F3 -63.1(6)
O3 S1 C21 F3 56.3(6)
O6 S2 C22 F5 -66.7(11)
O8 S2 C22 F5 55.0(11)
O7 S2 C22 F5 173.1(10)
O6 S2 C22 F4 53.7(11)
O8 S2 C22 F4 175.4(10)
O7 S2 C22 F4 -66.6(11)
O6 S2 C22 F6 175.3(9)
O8 S2 C22 F6 -63.0(10)
O7 S2 C22 F6 55.0(10)
